data_4334909
loop_
_publ_author_name
'Cyril Bachmann'
'Miguel Guttentag'
'Bernhard Spingler'
'Roger Alberto'

_publ_section_title
;
 3d Element Complexes of Pentadentate Bipyridine-Pyridine-Based Ligand
 Scaffolds: Structures and Photocatalytic Activities
;
_journal_name_full 'Inorganic Chemistry'
_journal_page_first 6055
_journal_page_last 6061
_journal_paper_doi 10.1021/ic4004017
_journal_volume 52
_journal_year 2013
_chemical_formula_sum 'C27 H21 Br2 N5 Ni O2'
_chemical_formula_weight 666.02
_chemical_name_systematic
; 
 ? 
;
_space_group_IT_number 140
_symmetry_cell_setting tetragonal
_symmetry_space_group_name_Hall '-I 4 2c'
_symmetry_space_group_name_H-M 'I 4/m c m'
_atom_sites_solution_hydrogens geom
_atom_sites_solution_primary direct
_atom_sites_solution_secondary difmap
_audit_creation_method SHELXL-97
_cell_angle_alpha 90.00
_cell_angle_beta 90.00
_cell_angle_gamma 90.00
_cell_formula_units_Z 8
_cell_length_a 17.9094(2)
_cell_length_b 17.9094(2)
_cell_length_c 21.9653(10)
_cell_measurement_reflns_used 10519
_cell_measurement_temperature 183(2)
_cell_measurement_theta_max 32.9743
_cell_measurement_theta_min 2.7014
_cell_volume 7045.3(3)
_computing_cell_refinement 'CrysAlis^Pro^ (Oxford, 2007)'
_computing_data_collection 'CrysAlis^Pro^ (Oxford, 2007)'
_computing_data_reduction 'CrysAlis^Pro^ (Oxford, 2007)'
_computing_molecular_graphics 'ORTEP-3 (Farrugia, 1997)'
_computing_publication_material 'SHELXL-97 (Sheldrick, 2008)'
_computing_structure_refinement 'SHELXL-97 (Sheldrick, 2008)'
_computing_structure_solution 'SIR-97 (Altomare, 1999)'
_diffrn_ambient_temperature 183(2)
_diffrn_detector_area_resol_mean 10.4498
_diffrn_measured_fraction_theta_full 0.999
_diffrn_measured_fraction_theta_max 0.999
_diffrn_measurement_device_type 'Oxford Xcalibur Ruby CCD'
_diffrn_measurement_method '\o oscillation scan'
_diffrn_radiation_monochromator graphite
_diffrn_radiation_source 'fine-focus sealed tube'
_diffrn_radiation_type MoK\a
_diffrn_radiation_wavelength 0.71073
_diffrn_reflns_av_R_equivalents 0.0000
_diffrn_reflns_av_sigmaI/netI 0.0228
_diffrn_reflns_limit_h_max 18
_diffrn_reflns_limit_h_min 0
_diffrn_reflns_limit_k_max 25
_diffrn_reflns_limit_k_min 0
_diffrn_reflns_limit_l_max 31
_diffrn_reflns_limit_l_min 0
_diffrn_reflns_number 2873
_diffrn_reflns_theta_full 30.51
_diffrn_reflns_theta_max 30.51
_diffrn_reflns_theta_min 2.71
_exptl_absorpt_coefficient_mu 2.845
_exptl_absorpt_correction_T_max 0.5864
_exptl_absorpt_correction_T_min 0.2928
_exptl_absorpt_correction_type multi-scan
_exptl_absorpt_process_details
;
CrysAlisPro, Agilent Technologies,
Version 1.171.36.20 (release 27-06-2012 CrysAlis171 .NET)
(compiled Jul 11 2012,15:38:31)
empirical absorption correction using spherical harmonics,
 implemented in SCALE3 ABSPACK scaling algorithm.
;
_exptl_crystal_colour 'light purple'
_exptl_crystal_density_diffrn 1.256
_exptl_crystal_description block
_exptl_crystal_F_000 2656
_exptl_crystal_size_max 0.36
_exptl_crystal_size_mid 0.29
_exptl_crystal_size_min 0.21
_platon_squeeze_details
;
loop_
  _platon_squeeze_void_nr
  _platon_squeeze_void_average_x
  _platon_squeeze_void_average_y
  _platon_squeeze_void_average_z
  _platon_squeeze_void_volume
  _platon_squeeze_void_count_electrons
  _platon_squeeze_void_content
   1 -0.005  0.410  0.250      1237       244 ' '
   2 -0.013  0.408  0.750      1237       244 ' '
_platon_squeeze_details
;
_refine_diff_density_max 1.132
_refine_diff_density_min -1.491
_refine_diff_density_rms 0.125
_refine_ls_extinction_method none
_refine_ls_goodness_of_fit_ref 1.238
_refine_ls_hydrogen_treatment constr
_refine_ls_matrix_type full
_refine_ls_number_parameters 100
_refine_ls_number_reflns 2873
_refine_ls_number_restraints 0
_refine_ls_restrained_S_all 1.238
_refine_ls_R_factor_all 0.0807
_refine_ls_R_factor_gt 0.0738
_refine_ls_shift/su_max 0.001
_refine_ls_shift/su_mean 0.000
_refine_ls_structure_factor_coef Fsqd
_refine_ls_weighting_details 'calc w=1/[\s^2^(Fo^2^)+(0.0256P)^2^+94.5473P] where P=(Fo^2^+2Fc^2^)/3'
_refine_ls_weighting_scheme calc
_refine_ls_wR_factor_gt 0.1668
_refine_ls_wR_factor_ref 0.1694
_reflns_number_gt 2529
_reflns_number_total 2873
_reflns_threshold_expression >2sigma(I)
_cod_data_source_file ic4004017_1e.cif
_cod_data_source_block cb190312-sr
_cod_original_cell_volume 7045.2(4)
_cod_database_code 4334909

loop_
_symmetry_equiv_pos_as_xyz
'x, y, z'
'x, -y, -z+1/2'
'-x, -y, z'
'-x, y, -z+1/2'
'y, x, -z+1/2'
'y, -x, z'
'-y, x, z'
'-y, -x, -z+1/2'
'x+1/2, y+1/2, z+1/2'
'x+1/2, -y+1/2, -z+1'
'-x+1/2, -y+1/2, z+1/2'
'-x+1/2, y+1/2, -z+1'
'y+1/2, x+1/2, -z+1'
'y+1/2, -x+1/2, z+1/2'
'-y+1/2, x+1/2, z+1/2'
'-y+1/2, -x+1/2, -z+1'
'-x, -y, -z'
'-x, y, z-1/2'
'x, y, -z'
'x, -y, z-1/2'
'-y, -x, z-1/2'
'-y, x, -z'
'y, -x, -z'
'y, x, z-1/2'
'-x+1/2, -y+1/2, -z+1/2'
'-x+1/2, y+1/2, z'
'x+1/2, y+1/2, -z+1/2'
'x+1/2, -y+1/2, z'
'-y+1/2, -x+1/2, z'
'-y+1/2, x+1/2, -z+1/2'
'y+1/2, -x+1/2, -z+1/2'
'y+1/2, x+1/2, z'

loop_
_atom_site_label
_atom_site_type_symbol
_atom_site_fract_x
_atom_site_fract_y
_atom_site_fract_z
_atom_site_U_iso_or_equiv
_atom_site_adp_type
_atom_site_occupancy
_atom_site_symmetry_multiplicity
_atom_site_calc_flag
_atom_site_refinement_flags
C11 C 0.7332(4) 0.1015(4) 0.6105(3) 0.0523(16) Uani 1 1 d .
H11A H 0.6805 0.0970 0.6134 0.063 Uiso 1 1 calc R
C10 C 0.7761(5) 0.0712(4) 0.6562(3) 0.071(2) Uani 1 1 d .
H10A H 0.7537 0.0455 0.6894 0.085 Uiso 1 1 calc R
C9 C 0.8528(5) 0.0790(4) 0.6524(3) 0.069(2) Uani 1 1 d .
H9A H 0.8841 0.0611 0.6841 0.083 Uiso 1 1 calc R
C8 C 0.8832(4) 0.1132(3) 0.6019(3) 0.0563(18) Uani 1 1 d .
H8A H 0.9359 0.1175 0.5977 0.068 Uiso 1 1 calc R
C7 C 0.8365(3) 0.1412(2) 0.5576(3) 0.0357(11) Uani 1 1 d .
C6 C 0.8687(4) 0.1767(4) 0.5000 0.0399(19) Uani 1 2 d S
C5 C 0.8511(4) 0.2606(3) 0.5000 0.0391(18) Uani 1 2 d S
C4 C 0.9076(4) 0.3132(4) 0.5000 0.049(2) Uani 1 2 d S
H4A H 0.9586 0.2986 0.5000 0.059 Uiso 1 2 calc SR
C3 C 0.8875(4) 0.3875(4) 0.5000 0.048(3) Uani 1 4 d S
H3A H 0.9250 0.4250 0.5000 0.058 Uiso 1 4 calc SR
N2 N 0.7618(2) 0.1369(2) 0.5624(2) 0.0329(9) Uani 1 1 d .
N1 N 0.7791(3) 0.2791(3) 0.5000 0.0324(19) Uani 1 4 d S
O1 O 0.9466(3) 0.1719(3) 0.5000 0.060(2) Uani 1 2 d S
H1 H 0.9595 0.1277 0.5073 0.090 Uiso 0.50 1 calc PR
Ni1 Ni 0.69507(4) 0.19507(4) 0.5000 0.0229(2) Uani 1 4 d S
Br1 Br 0.59529(4) 0.09529(4) 0.5000 0.0515(4) Uani 1 4 d S
Br2 Br 1.0000 0.0000 0.5000 0.0462(5) Uani 1 8 d S
Br3 Br 1.0000 0.0000 0.7500 0.0367(3) Uani 1 8 d S

loop_
_atom_site_aniso_label
_atom_site_aniso_U_11
_atom_site_aniso_U_22
_atom_site_aniso_U_33
_atom_site_aniso_U_23
_atom_site_aniso_U_13
_atom_site_aniso_U_12
C11 0.054(4) 0.051(3) 0.052(4) 0.017(3) 0.005(3) 0.017(3)
C10 0.097(6) 0.063(5) 0.052(4) 0.019(4) 0.001(4) 0.032(4)
C9 0.099(6) 0.053(4) 0.055(4) -0.006(3) -0.033(4) 0.041(4)
C8 0.046(3) 0.038(3) 0.085(5) -0.022(3) -0.036(3) 0.023(2)
C7 0.027(2) 0.021(2) 0.059(3) -0.009(2) -0.013(2) 0.0098(17)
C6 0.016(3) 0.019(3) 0.085(6) 0.000 0.000 0.007(2)
C5 0.017(3) 0.015(3) 0.086(6) 0.000 0.000 0.002(2)
C4 0.017(3) 0.018(3) 0.114(8) 0.000 0.000 0.000(2)
C3 0.019(3) 0.019(3) 0.106(11) 0.000 0.000 -0.008(3)
N2 0.0282(19) 0.0262(18) 0.044(2) 0.0033(18) -0.0058(18) 0.0096(15)
N1 0.016(2) 0.016(2) 0.065(6) 0.000 0.000 0.000(3)
O1 0.014(2) 0.019(2) 0.145(7) 0.000 0.000 0.0071(17)
Ni1 0.0144(3) 0.0144(3) 0.0399(6) 0.000 0.000 0.0029(4)
Br1 0.0202(3) 0.0202(3) 0.1142(12) 0.000 0.000 -0.0011(3)
Br2 0.0156(3) 0.0156(3) 0.1075(15) 0.000 0.000 0.000
Br3 0.0344(4) 0.0344(4) 0.0413(8) 0.000 0.000 0.000

loop_
_atom_type_symbol
_atom_type_description
_atom_type_scat_dispersion_real
_atom_type_scat_dispersion_imag
_atom_type_scat_source
C C 0.0033 0.0016 'International Tables Vol C Tables 4.2.6.8 and 6.1.1.4'
H H 0.0000 0.0000 'International Tables Vol C Tables 4.2.6.8 and 6.1.1.4'
N N 0.0061 0.0033 'International Tables Vol C Tables 4.2.6.8 and 6.1.1.4'
O O 0.0106 0.0060 'International Tables Vol C Tables 4.2.6.8 and 6.1.1.4'
Ni Ni 0.3393 1.1124 'International Tables Vol C Tables 4.2.6.8 and 6.1.1.4'
Br Br -0.2901 2.4595 'International Tables Vol C Tables 4.2.6.8 and 6.1.1.4'

loop_
_geom_angle_atom_site_label_1
_geom_angle_atom_site_label_2
_geom_angle_atom_site_label_3
_geom_angle
_geom_angle_site_symmetry_1
_geom_angle_site_symmetry_3
N2 C11 C10 123.5(7) . .
N2 C11 H11A 118.3 . .
C10 C11 H11A 118.3 . .
C11 C10 C9 118.1(7) . .
C11 C10 H10A 121.0 . .
C9 C10 H10A 121.0 . .
C8 C9 C10 119.1(6) . .
C8 C9 H9A 120.4 . .
C10 C9 H9A 120.4 . .
C7 C8 C9 119.2(7) . .
C7 C8 H8A 120.4 . .
C9 C8 H8A 120.4 . .
N2 C7 C8 122.0(6) . .
N2 C7 C6 117.7(5) . .
C8 C7 C6 120.3(5) . .
O1 C6 C7 110.6(3) . 19_556
O1 C6 C7 110.6(3) . .
C7 C6 C7 111.7(6) 19_556 .
O1 C6 C5 105.4(5) . .
C7 C6 C5 109.2(3) 19_556 .
C7 C6 C5 109.2(3) . .
N1 C5 C4 122.7(6) . .
N1 C5 C6 116.3(6) . .
C4 C5 C6 121.0(6) . .
C3 C4 C5 117.7(7) . .
C3 C4 H4A 121.1 . .
C5 C4 H4A 121.1 . .
C4 C3 C4 120.4(9) 13_545 .
C4 C3 H3A 119.8 13_545 .
C4 C3 H3A 119.8 . .
C11 N2 C7 118.0(5) . .
C11 N2 Ni1 122.4(4) . .
C7 N2 Ni1 119.2(4) . .
C5 N1 C5 118.8(8) . 13_545
C5 N1 Ni1 120.6(4) . .
C5 N1 Ni1 120.6(4) 13_545 .
C6 O1 H1 109.5 . .
N2 Ni1 N2 98.1(2) . 32_545
N2 Ni1 N2 174.1(2) . 13_545
N2 Ni1 N2 81.6(2) 32_545 13_545
N2 Ni1 N2 81.6(2) . 19_556
N2 Ni1 N2 174.1(2) 32_545 19_556
N2 Ni1 N2 98.1(2) 13_545 19_556
N2 Ni1 N1 87.04(12) . .
N2 Ni1 N1 87.04(12) 32_545 .
N2 Ni1 N1 87.04(12) 13_545 .
N2 Ni1 N1 87.04(12) 19_556 .
N2 Ni1 Br1 92.96(12) . .
N2 Ni1 Br1 92.96(12) 32_545 .
N2 Ni1 Br1 92.96(12) 13_545 .
N2 Ni1 Br1 92.96(12) 19_556 .
N1 Ni1 Br1 180.0(2) . .

loop_
_geom_bond_atom_site_label_1
_geom_bond_atom_site_label_2
_geom_bond_distance
_geom_bond_site_symmetry_2
C11 N2 1.335(7) .
C11 C10 1.375(9) .
C11 H11A 0.9500 .
C10 C9 1.383(12) .
C10 H10A 0.9500 .
C9 C8 1.379(11) .
C9 H9A 0.9500 .
C8 C7 1.378(7) .
C8 H8A 0.9500 .
C7 N2 1.343(6) .
C7 C6 1.530(7) .
C6 O1 1.397(8) .
C6 C7 1.530(7) 19_556
C6 C5 1.536(9) .
C5 N1 1.331(7) .
C5 C4 1.383(9) .
C4 C3 1.379(8) .
C4 H4A 0.9500 .
C3 C4 1.379(8) 13_545
C3 H3A 0.9500 .
N2 Ni1 2.096(4) .
N1 C5 1.332(7) 13_545
N1 Ni1 2.127(7) .
O1 H1 0.8400 .
Ni1 N2 2.096(4) 32_545
Ni1 N2 2.096(4) 13_545
Ni1 N2 2.096(4) 19_556
Ni1 Br1 2.5272(14) .

loop_
_geom_torsion_atom_site_label_1
_geom_torsion_atom_site_label_2
_geom_torsion_atom_site_label_3
_geom_torsion_atom_site_label_4
_geom_torsion
_geom_torsion_site_symmetry_1
_geom_torsion_site_symmetry_4
N2 C11 C10 C9 1.2(11) . .
C11 C10 C9 C8 -3.3(11) . .
C10 C9 C8 C7 2.4(10) . .
C9 C8 C7 N2 0.7(8) . .
C9 C8 C7 C6 -177.6(5) . .
N2 C7 C6 O1 -175.5(4) . .
C8 C7 C6 O1 2.8(7) . .
N2 C7 C6 C7 -51.9(7) . 19_556
C8 C7 C6 C7 126.5(5) . 19_556
N2 C7 C6 C5 68.9(6) . .
C8 C7 C6 C5 -112.7(5) . .
O1 C6 C5 N1 180.0 . .
C7 C6 C5 N1 61.2(4) 19_556 .
C7 C6 C5 N1 -61.2(4) . .
O1 C6 C5 C4 0.0 . .
C7 C6 C5 C4 -118.8(4) 19_556 .
C7 C6 C5 C4 118.8(4) . .
N1 C5 C4 C3 0.0 . .
C6 C5 C4 C3 180.0 . .
C5 C4 C3 C4 0.0 . 13_545
C10 C11 N2 C7 1.8(9) . .
C10 C11 N2 Ni1 -171.3(6) . .
C8 C7 N2 C11 -2.8(8) . .
C6 C7 N2 C11 175.6(5) . .
C8 C7 N2 Ni1 170.6(4) . .
C6 C7 N2 Ni1 -11.0(6) . .
C4 C5 N1 C5 0.0 . 13_545
C6 C5 N1 C5 180.0 . 13_545
C4 C5 N1 Ni1 180.0 . .
C6 C5 N1 Ni1 0.0 . .
C11 N2 Ni1 N2 52.2(5) . 32_545
C7 N2 Ni1 N2 -120.9(3) . 32_545
C11 N2 Ni1 N2 138.8(5) . 13_545
C7 N2 Ni1 N2 -34.3(4) . 13_545
C11 N2 Ni1 N2 -133.8(4) . 19_556
C7 N2 Ni1 N2 53.1(4) . 19_556
C11 N2 Ni1 N1 138.8(5) . .
C7 N2 Ni1 N1 -34.4(4) . .
C11 N2 Ni1 Br1 -41.2(5) . .
C7 N2 Ni1 Br1 145.6(4) . .
C5 N1 Ni1 N2 40.88(12) . .
C5 N1 Ni1 N2 -139.12(12) 13_545 .
C5 N1 Ni1 N2 139.12(12) . 32_545
C5 N1 Ni1 N2 -40.88(12) 13_545 32_545
C5 N1 Ni1 N2 -139.12(12) . 13_545
C5 N1 Ni1 N2 40.88(12) 13_545 13_545
C5 N1 Ni1 N2 -40.88(12) . 19_556
C5 N1 Ni1 N2 139.12(12) 13_545 19_556
C5 N1 Ni1 Br1 0.0 . .
C5 N1 Ni1 Br1 180.0 13_545 .

loop_
_platon_squeeze_void_nr
_platon_squeeze_void_average_x
_platon_squeeze_void_average_y
_platon_squeeze_void_average_z
_platon_squeeze_void_volume
_platon_squeeze_void_count_electrons
_platon_squeeze_void_content
1 -0.005 0.410 0.250 1237 244 ' '
2 -0.013 0.408 0.750 1237 244 ' '
